data_2236239
loop_
_publ_author_name
'Tiritiris, Ioannis'

_publ_section_title
;
 Piperidine-1-carboximidamide
;
_journal_coeditor_code GO2073
_journal_issue 11
_journal_name_full 'Acta Crystallographica Section E'
_journal_page_first o3253
_journal_paper_doi 10.1107/S1600536812044467
_journal_volume 68
_journal_year 2012
_chemical_formula_iupac 'C6 H13 N3'
_chemical_formula_moiety 'C6 H13 N3'
_chemical_formula_sum 'C6 H13 N3'
_chemical_formula_weight 127.19
_chemical_melting_point 409
_chemical_name_systematic
;
Piperidine-1-carboximidamide
;
_space_group_IT_number 14
_symmetry_cell_setting monoclinic
_symmetry_space_group_name_Hall '-P 2ybc'
_symmetry_space_group_name_H-M 'P 1 21/c 1'
_atom_sites_solution_hydrogens difmap
_atom_sites_solution_primary direct
_atom_sites_solution_secondary difmap
_audit_creation_method SHELXL97
_cell_angle_alpha 90.00
_cell_angle_beta 91.887(4)
_cell_angle_gamma 90.00
_cell_formula_units_Z 4
_cell_length_a 12.2193(9)
_cell_length_b 5.5784(5)
_cell_length_c 10.4885(7)
_cell_measurement_reflns_used 4190
_cell_measurement_temperature 100(2)
_cell_measurement_theta_max 73.45
_cell_measurement_theta_min 3.62
_cell_volume 714.55(10)
_computing_cell_refinement 'SAINT (Bruker, 2008)'
_computing_data_collection 'APEX2 (Bruker, 2008)'
_computing_data_reduction 'SAINT (Bruker, 2008)'
_computing_molecular_graphics 'DIAMOND (Brandenburg & Putz, 2005)'
_computing_publication_material 'SHELXL97 (Sheldrick, 2008)'
_computing_structure_refinement 'SHELXL97 (Sheldrick, 2008)'
_computing_structure_solution 'SHELXS97 (Sheldrick, 2008)'
_diffrn_ambient_temperature 100(2)
_diffrn_measured_fraction_theta_full 0.983
_diffrn_measured_fraction_theta_max 0.983
_diffrn_measurement_device_type 'Bruker Kappa APEXII DUO'
_diffrn_measurement_method '\f scans, and \w scans'
_diffrn_radiation_monochromator graphite
_diffrn_radiation_source 'sealed tube'
_diffrn_radiation_type CuK\a
_diffrn_radiation_wavelength 1.54178
_diffrn_reflns_av_R_equivalents 0.0487
_diffrn_reflns_av_sigmaI/netI 0.0546
_diffrn_reflns_limit_h_max 15
_diffrn_reflns_limit_h_min -15
_diffrn_reflns_limit_k_max 6
_diffrn_reflns_limit_k_min -6
_diffrn_reflns_limit_l_max 12
_diffrn_reflns_limit_l_min -12
_diffrn_reflns_number 4190
_diffrn_reflns_theta_full 73.45
_diffrn_reflns_theta_max 73.45
_diffrn_reflns_theta_min 3.62
_diffrn_standards_interval_count 0
_diffrn_standards_interval_time 0
_diffrn_standards_number 0
_exptl_absorpt_coefficient_mu 0.597
_exptl_absorpt_correction_T_max 0.965
_exptl_absorpt_correction_T_min 0.830
_exptl_absorpt_correction_type multi-scan
_exptl_absorpt_process_details '(Blessing, 1995)'
_exptl_crystal_colour colorless
_exptl_crystal_density_diffrn 1.182
_exptl_crystal_density_method 'not measured'
_exptl_crystal_description plate
_exptl_crystal_F_000 280
_exptl_crystal_size_max 0.45
_exptl_crystal_size_mid 0.26
_exptl_crystal_size_min 0.06
_refine_diff_density_max 0.193
_refine_diff_density_min -0.213
_refine_ls_extinction_method none
_refine_ls_goodness_of_fit_ref 1.033
_refine_ls_hydrogen_treatment mixed
_refine_ls_matrix_type full
_refine_ls_number_parameters 94
_refine_ls_number_reflns 1413
_refine_ls_number_restraints 0
_refine_ls_restrained_S_all 1.033
_refine_ls_R_factor_all 0.0588
_refine_ls_R_factor_gt 0.0445
_refine_ls_shift/su_max 0.000
_refine_ls_shift/su_mean 0.000
_refine_ls_structure_factor_coef Fsqd
_refine_ls_weighting_details 'calc w=1/[\s^2^(Fo^2^)+(0.0625P)^2^] where P=(Fo^2^+2Fc^2^)/3'
_refine_ls_weighting_scheme calc
_refine_ls_wR_factor_gt 0.1037
_refine_ls_wR_factor_ref 0.1122
_reflns_number_gt 1116
_reflns_number_total 1413
_reflns_threshold_expression I>2\s(I)
_cod_data_source_file go2073.cif
_cod_data_source_block I
_cod_original_sg_symbol_H-M 'P 21/c'
_cod_database_code 2236239
_cod_database_fobs_code 2236239

loop_
_symmetry_equiv_pos_as_xyz
x,y,z
-x,1/2+y,1/2-z
-x,-y,-z
x,1/2-y,1/2+z

loop_
_atom_site_type_symbol
_atom_site_label
_atom_site_fract_x
_atom_site_fract_y
_atom_site_fract_z
_atom_site_U_iso_or_equiv
_atom_site_adp_type
_atom_site_calc_flag
_atom_site_refinement_flags
_atom_site_occupancy
_atom_site_symmetry_multiplicity
C C1 0.38570(11) 0.2272(2) 0.20721(12) 0.0194(3) Uani d . 1 1
N N1 0.41982(10) 0.26476(18) 0.32513(11) 0.0229(3) Uani d . 1 1
H H11 0.4665(14) 0.393(3) 0.3256(16) 0.031(4) Uiso d . 1 1
N N2 0.40843(11) 0.37432(19) 0.10763(12) 0.0248(3) Uani d . 1 1
H H21 0.4040(14) 0.315(3) 0.0240(18) 0.037(4) Uiso d . 1 1
H H22 0.4598(14) 0.497(3) 0.1251(15) 0.035(4) Uiso d . 1 1
N N3 0.32466(10) 0.02529(17) 0.17918(10) 0.0225(3) Uani d . 1 1
C C2 0.25890(12) -0.0007(2) 0.06138(13) 0.0270(4) Uani d . 1 1
H H2A 0.2591 -0.1706 0.0341 0.032 Uiso calc R 1 1
H H2B 0.2915 0.0964 -0.0067 0.032 Uiso calc R 1 1
C C3 0.14128(12) 0.0807(2) 0.08029(14) 0.0279(4) Uani d . 1 1
H H3A 0.1403 0.2540 0.1006 0.034 Uiso calc R 1 1
H H3B 0.0972 0.0553 0.0005 0.034 Uiso calc R 1 1
C C4 0.09150(13) -0.0602(2) 0.18847(14) 0.0275(3) Uani d . 1 1
H H4A 0.0179 0.0040 0.2054 0.033 Uiso calc R 1 1
H H4B 0.0833 -0.2304 0.1631 0.033 Uiso calc R 1 1
C C5 0.16364(12) -0.0434(2) 0.30906(14) 0.0273(4) Uani d . 1 1
H H5A 0.1341 -0.1493 0.3754 0.033 Uiso calc R 1 1
H H5B 0.1629 0.1231 0.3416 0.033 Uiso calc R 1 1
C C6 0.28172(12) -0.1171(2) 0.28289(13) 0.0246(3) Uani d . 1 1
H H6A 0.3282 -0.0937 0.3610 0.030 Uiso calc R 1 1
H H6B 0.2837 -0.2892 0.2600 0.030 Uiso calc R 1 1

loop_
_atom_site_aniso_label
_atom_site_aniso_U_11
_atom_site_aniso_U_22
_atom_site_aniso_U_33
_atom_site_aniso_U_12
_atom_site_aniso_U_13
_atom_site_aniso_U_23
C1 0.0203(7) 0.0167(6) 0.0211(7) 0.0021(4) 0.0004(5) -0.0011(4)
N1 0.0271(7) 0.0187(5) 0.0228(6) -0.0023(4) -0.0013(5) -0.0015(4)
N2 0.0335(7) 0.0211(5) 0.0196(6) -0.0053(5) -0.0011(5) -0.0009(4)
N3 0.0256(7) 0.0203(5) 0.0214(6) -0.0032(4) -0.0036(5) 0.0001(4)
C2 0.0329(9) 0.0261(6) 0.0218(7) -0.0065(5) -0.0021(6) -0.0037(5)
C3 0.0309(9) 0.0274(6) 0.0249(8) -0.0016(6) -0.0091(6) 0.0017(5)
C4 0.0261(8) 0.0268(7) 0.0295(8) 0.0009(5) -0.0013(6) -0.0002(5)
C5 0.0313(9) 0.0251(6) 0.0254(8) -0.0022(5) 0.0012(6) 0.0016(5)
C6 0.0292(8) 0.0197(6) 0.0247(7) -0.0019(5) -0.0040(6) 0.0048(5)

loop_
_atom_type_symbol
_atom_type_description
_atom_type_scat_dispersion_real
_atom_type_scat_dispersion_imag
_atom_type_scat_source
C C 0.0181 0.0091 'International Tables Vol C Tables 4.2.6.8 and 6.1.1.4'
H H 0.0000 0.0000 'International Tables Vol C Tables 4.2.6.8 and 6.1.1.4'
N N 0.0311 0.0180 'International Tables Vol C Tables 4.2.6.8 and 6.1.1.4'

loop_
_geom_angle_atom_site_label_1
_geom_angle_atom_site_label_2
_geom_angle_atom_site_label_3
_geom_angle
N1 C1 N2 124.09(11)
N1 C1 N3 119.08(11)
N2 C1 N3 116.82(12)
C1 N1 H11 108.1(11)
C1 N2 H21 119.8(10)
C1 N2 H22 116.1(10)
H21 N2 H22 117.2(14)
C1 N3 C6 119.46(11)
C1 N3 C2 122.78(10)
C6 N3 C2 112.09(10)
N3 C2 C3 110.80(11)
N3 C2 H2A 109.5
C3 C2 H2A 109.5
N3 C2 H2B 109.5
C3 C2 H2B 109.5
H2A C2 H2B 108.1
C4 C3 C2 110.12(11)
C4 C3 H3A 109.6
C2 C3 H3A 109.6
C4 C3 H3B 109.6
C2 C3 H3B 109.6
H3A C3 H3B 108.2
C5 C4 C3 110.67(12)
C5 C4 H4A 109.5
C3 C4 H4A 109.5
C5 C4 H4B 109.5
C3 C4 H4B 109.5
H4A C4 H4B 108.1
C4 C5 C6 110.95(12)
C4 C5 H5A 109.4
C6 C5 H5A 109.4
C4 C5 H5B 109.4
C6 C5 H5B 109.4
H5A C5 H5B 108.0
N3 C6 C5 110.55(11)
N3 C6 H6A 109.5
C5 C6 H6A 109.5
N3 C6 H6B 109.5
C5 C6 H6B 109.5
H6A C6 H6B 108.1

loop_
_geom_bond_atom_site_label_1
_geom_bond_atom_site_label_2
_geom_bond_distance
C1 N1 1.3090(17)
C1 N2 1.3640(17)
C1 N3 1.3773(16)
N1 H11 0.913(17)
N2 H21 0.937(18)
N2 H22 0.943(17)
N3 C6 1.4585(17)
N3 C2 1.4587(17)
C2 C3 1.526(2)
C2 H2A 0.9900
C2 H2B 0.9900
C3 C4 1.5235(19)
C3 H3A 0.9900
C3 H3B 0.9900
C4 C5 1.521(2)
C4 H4A 0.9900
C4 H4B 0.9900
C5 C6 1.534(2)
C5 H5A 0.9900
C5 H5B 0.9900
C6 H6A 0.9900
C6 H6B 0.9900

loop_
_geom_hbond_atom_site_label_D
_geom_hbond_atom_site_label_H
_geom_hbond_atom_site_label_A
_geom_hbond_site_symmetry_A
_geom_hbond_distance_DH
_geom_hbond_distance_HA
_geom_hbond_distance_DA
_geom_hbond_angle_DHA
_geom_hbond_publ_flag
N2 H21 N1 4_554 0.94(2) 2.15(2) 3.0710(10) 168.0(10) y
N2 H22 N1 2_655 0.94(2) 2.15(2) 3.0900(10) 177.0(10) y

loop_
_geom_torsion_atom_site_label_1
_geom_torsion_atom_site_label_2
_geom_torsion_atom_site_label_3
_geom_torsion_atom_site_label_4
_geom_torsion
N1 C1 N3 C6 11.63(18)
N2 C1 N3 C6 -169.57(11)
N1 C1 N3 C2 162.94(12)
N2 C1 N3 C2 -18.25(18)
C1 N3 C2 C3 -93.09(14)
C6 N3 C2 C3 60.10(13)
N3 C2 C3 C4 -56.89(14)
C2 C3 C4 C5 53.91(15)
C3 C4 C5 C6 -53.30(14)
C1 N3 C6 C5 95.35(14)
C2 N3 C6 C5 -58.83(14)
C4 C5 C6 N3 55.17(13)

loop_
_cod_related_entry_id
_cod_related_entry_database
_cod_related_entry_code
1 ChemSpider 177636
